data_2014737
loop_
_publ_author_name
'Bomfim, Joao A. S.'
'Wardell, James L.'
'Low, John N.'
'Skakle, Janet M. S.'
'Glidewell, Christopher'

_publ_section_title
;
 \p-Stacked hydrogen-bonded sheets in
 <i>N</i>,<i>N</i>'-bis(4-nitrobenzylidene)ethane-1,2-diamine and
 \p-stacked hydrogen-bonded chains in
 <i>N</i>,<i>N</i>'-bis(4-nitrobenzylidene)propane-1,3-diamine
;
_journal_issue 1
_journal_name_full 'Acta Crystallographica Section C'
_journal_page_first o53
_journal_page_last o56
_journal_paper_doi 10.1107/S0108270104030719
_journal_volume 61
_journal_year 2005
_chemical_formula_iupac 'C16 H14 N4 O4'
_chemical_formula_moiety 'C16 H14 N4 O4'
_chemical_formula_sum 'C16 H14 N4 O4'
_chemical_formula_weight 326.31
_chemical_name_systematic
;
N,N'-bis(4-nitrobenzylidene)ethane-1,2-diamine
;
_space_group_IT_number 14
_symmetry_cell_setting monoclinic
_symmetry_space_group_name_Hall '-P 2yn'
_symmetry_space_group_name_H-M 'P 1 21/n 1'
_atom_sites_solution_hydrogens geom
_atom_sites_solution_primary direct
_atom_sites_solution_secondary difmap
_cell_angle_alpha 90.00
_cell_angle_beta 97.5150(10)
_cell_angle_gamma 90.00
_cell_formula_units_Z 2
_cell_length_a 9.1606(5)
_cell_length_b 7.2295(4)
_cell_length_c 11.5201(6)
_cell_measurement_reflns_used 2717
_cell_measurement_temperature 291(2)
_cell_measurement_theta_max 32.58
_cell_measurement_theta_min 2.68
_cell_volume 756.38(7)
_computing_cell_refinement 'SAINT (Bruker, 2000)'
_computing_data_collection 'SMART (Bruker, 2000)'
_computing_data_reduction SAINT
_computing_molecular_graphics 'PLATON (Spek, 2003)'
_computing_publication_material 'SHELXL97 and PRPKAPPA (Ferguson, 1999)'
_computing_structure_refinement 'OSCAIL and SHELXL97 (Sheldrick, 1997)'
_computing_structure_solution 'OSCAIL (McArdle, 2003) and SHELXS97 (Sheldrick, 1997)'
_diffrn_ambient_temperature 291(2)
_diffrn_measured_fraction_theta_full 0.987
_diffrn_measured_fraction_theta_max 0.987
_diffrn_measurement_device_type 'Bruker SMART 1000 CCD area-detector'
_diffrn_measurement_method \f-\w
_diffrn_radiation_monochromator graphite
_diffrn_radiation_source 'fine-focus sealed X-ray tube'
_diffrn_radiation_type 'Mo K\a'
_diffrn_radiation_wavelength 0.71073
_diffrn_reflns_av_R_equivalents 0.0197
_diffrn_reflns_av_sigmaI/netI 0.0161
_diffrn_reflns_limit_h_max 13
_diffrn_reflns_limit_h_min -13
_diffrn_reflns_limit_k_max 10
_diffrn_reflns_limit_k_min -10
_diffrn_reflns_limit_l_max 17
_diffrn_reflns_limit_l_min -13
_diffrn_reflns_number 7869
_diffrn_reflns_theta_full 32.58
_diffrn_reflns_theta_max 32.58
_diffrn_reflns_theta_min 2.68
_diffrn_standards_decay_% nil
_exptl_absorpt_coefficient_mu 0.106
_exptl_absorpt_correction_T_max 0.974
_exptl_absorpt_correction_T_min 0.946
_exptl_absorpt_correction_type multi-scan
_exptl_absorpt_process_details '(SADABS; Bruker, 2000)'
_exptl_crystal_colour colourless
_exptl_crystal_density_diffrn 1.433
_exptl_crystal_density_method 'not measured'
_exptl_crystal_description block
_exptl_crystal_F_000 340
_exptl_crystal_size_max 0.47
_exptl_crystal_size_mid 0.37
_exptl_crystal_size_min 0.25
_refine_diff_density_max 0.208
_refine_diff_density_min -0.236
_refine_ls_extinction_method none
_refine_ls_goodness_of_fit_ref 1.053
_refine_ls_hydrogen_treatment constr
_refine_ls_matrix_type full
_refine_ls_number_parameters 109
_refine_ls_number_reflns 2717
_refine_ls_number_restraints 0
_refine_ls_restrained_S_all 1.053
_refine_ls_R_factor_all 0.0647
_refine_ls_R_factor_gt 0.0498
_refine_ls_shift/su_max 0.000
_refine_ls_shift/su_mean 0.000
_refine_ls_structure_factor_coef Fsqd
_refine_ls_weighting_details 'w=1/[\s^2^(Fo^2^)+(0.095P)^2^+0.0285P] where P=(Fo^2^+2Fc^2^)/3'
_refine_ls_weighting_scheme calc
_refine_ls_wR_factor_gt 0.1437
_refine_ls_wR_factor_ref 0.1581
_reflns_number_gt 2008
_reflns_number_total 2717
_reflns_threshold_expression I>2\s(I)
_cod_data_source_file sk1795.cif
_cod_data_source_block I
_cod_depositor_comments
;
The following automatic conversions were performed:

'_exptl_absorpt_correction_type' value 'Multi-scan' changed to
'multi-scan' according to
/home/saulius/struct/CIF-dictionaries/cif_core.dic dictionary named
'cif_core.dic' version 2.4.1 from 2010-06-29.

Automatic conversion script
Id: cif_fix_values 1715 2011-07-08 13:25:40Z adriana 
;
_cod_original_sg_symbol_H-M 'P 21/n'
_cod_database_code 2014737
_cod_database_fobs_code 2014737

loop_
_symmetry_equiv_pos_as_xyz
'x, y, z'
'x+1/2, -y+1/2, z+1/2'
'-x, -y, -z'
'-x-1/2, y-1/2, -z-1/2'

loop_
_atom_site_label
_atom_site_fract_x
_atom_site_fract_y
_atom_site_fract_z
_atom_site_U_iso_or_equiv
_atom_site_adp_type
_atom_site_calc_flag
_atom_site_refinement_flags
_atom_site_occupancy
_atom_site_disorder_assembly
_atom_site_disorder_group
_atom_site_type_symbol
C1 0.65651(10) 0.61482(12) 0.84386(8) 0.0394(2) Uani d . 1 . . C
C2 0.76610(11) 0.55056(15) 0.92992(9) 0.0455(2) Uani d . 1 . . C
C3 0.75854(11) 0.58513(15) 1.04745(9) 0.0480(2) Uani d . 1 . . C
C4 0.64019(10) 0.68550(13) 1.07645(8) 0.0428(2) Uani d . 1 . . C
C5 0.53105(11) 0.75438(14) 0.99337(9) 0.0452(2) Uani d . 1 . . C
C6 0.54022(10) 0.71854(13) 0.87660(8) 0.0440(2) Uani d . 1 . . C
N4 0.62729(11) 0.71766(14) 1.20096(8) 0.0538(3) Uani d . 1 . . N
O41 0.71543(10) 0.64149(18) 1.27437(7) 0.0762(3) Uani d . 1 . . O
O42 0.52630(12) 0.81622(15) 1.22517(8) 0.0737(3) Uani d . 1 . . O
C11 0.66027(11) 0.56711(14) 0.71954(8) 0.0438(2) Uani d . 1 . . C
N11 0.56005(11) 0.61914(13) 0.64048(7) 0.0497(2) Uani d . 1 . . N
C12 0.56739(13) 0.55764(17) 0.52097(9) 0.0532(3) Uani d . 1 . . C
H2 0.8450 0.4838 0.9083 0.055 Uiso calc R 1 . . H
H3 0.8311 0.5419 1.1051 0.058 Uiso calc R 1 . . H
H5 0.4534 0.8231 1.0155 0.054 Uiso calc R 1 . . H
H6 0.4681 0.7640 0.8194 0.053 Uiso calc R 1 . . H
H11 0.7382 0.4972 0.6991 0.053 Uiso calc R 1 . . H
H12A 0.6557 0.4846 0.5182 0.064 Uiso calc R 1 . . H
H12B 0.5716 0.6640 0.4702 0.064 Uiso calc R 1 . . H

loop_
_atom_site_aniso_label
_atom_site_aniso_U_11
_atom_site_aniso_U_22
_atom_site_aniso_U_33
_atom_site_aniso_U_12
_atom_site_aniso_U_13
_atom_site_aniso_U_23
C1 0.0442(4) 0.0389(4) 0.0352(4) -0.0029(3) 0.0052(3) -0.0012(3)
C2 0.0447(5) 0.0504(5) 0.0416(5) 0.0043(4) 0.0062(4) 0.0002(4)
C3 0.0458(5) 0.0576(6) 0.0391(5) -0.0014(4) 0.0002(4) 0.0040(4)
C4 0.0477(5) 0.0471(5) 0.0340(4) -0.0109(4) 0.0071(3) -0.0042(3)
C5 0.0465(5) 0.0462(5) 0.0434(5) 0.0000(4) 0.0080(4) -0.0069(4)
C6 0.0461(5) 0.0471(5) 0.0378(4) 0.0030(4) 0.0015(3) -0.0017(4)
N4 0.0557(5) 0.0685(6) 0.0379(4) -0.0184(4) 0.0092(4) -0.0077(4)
O41 0.0651(5) 0.1246(9) 0.0378(4) -0.0088(5) 0.0026(4) 0.0041(5)
O42 0.0873(7) 0.0845(7) 0.0534(5) 0.0000(5) 0.0240(5) -0.0194(4)
C11 0.0503(5) 0.0442(5) 0.0378(4) -0.0007(3) 0.0094(4) -0.0036(3)
N11 0.0622(5) 0.0531(5) 0.0336(4) 0.0032(4) 0.0053(3) -0.0064(3)
C12 0.0685(6) 0.0585(6) 0.0331(4) -0.0018(5) 0.0091(4) -0.0064(4)

loop_
_atom_type_symbol
_atom_type_description
_atom_type_scat_dispersion_real
_atom_type_scat_dispersion_imag
_atom_type_scat_source
C C 0.0033 0.0016 'International Tables Vol C Tables 4.2.6.8 and 6.1.1.4'
H H 0.0000 0.0000 'International Tables Vol C Tables 4.2.6.8 and 6.1.1.4'
N N 0.0061 0.0033 'International Tables Vol C Tables 4.2.6.8 and 6.1.1.4'
O O 0.0106 0.0060 'International Tables Vol C Tables 4.2.6.8 and 6.1.1.4'

loop_
_geom_angle_atom_site_label_1
_geom_angle_atom_site_label_2
_geom_angle_atom_site_label_3
_geom_angle_site_symmetry_1
_geom_angle_site_symmetry_3
_geom_angle
_geom_angle_publ_flag
C6 C1 C2 . . 119.41(8) no
C6 C1 C11 . . 120.20(8) no
C2 C1 C11 . . 120.34(8) no
C3 C2 C1 . . 120.69(9) no
C3 C2 H2 . . 119.7 no
C1 C2 H2 . . 119.7 no
C4 C3 C2 . . 118.14(9) no
C4 C3 H3 . . 120.9 no
C2 C3 H3 . . 120.9 no
C3 C4 C5 . . 122.74(9) no
C3 C4 N4 . . 118.94(9) no
C5 C4 N4 . . 118.31(9) no
C6 C5 C4 . . 118.37(9) no
C6 C5 H5 . . 120.8 no
C4 C5 H5 . . 120.8 no
C5 C6 C1 . . 120.63(9) no
C5 C6 H6 . . 119.7 no
C1 C6 H6 . . 119.7 no
O41 N4 O42 . . 123.62(10) no
O41 N4 C4 . . 118.24(10) no
O42 N4 C4 . . 118.12(10) no
N11 C11 C1 . . 121.50(9) no
N11 C11 H11 . . 119.3 no
C1 C11 H11 . . 119.2 no
C11 N11 C12 . . 118.14(9) no
N11 C12 C12 . 3_666 109.44(11) no
N11 C12 H12A . . 109.8 no
C12 C12 H12A 3_666 . 109.8 no
N11 C12 H12B . . 109.8 no
C12 C12 H12B 3_666 . 109.8 no
H12A C12 H12B . . 108.2 no

loop_
_geom_bond_atom_site_label_1
_geom_bond_atom_site_label_2
_geom_bond_site_symmetry_2
_geom_bond_distance
_geom_bond_publ_flag
C1 C6 . 1.3945(13) no
C1 C2 . 1.3951(13) no
C1 C11 . 1.4778(12) no
C2 C3 . 1.3874(13) no
C2 H2 . 0.93 no
C3 C4 . 1.3814(14) no
C3 H3 . 0.93 no
C4 C5 . 1.3833(15) no
C4 N4 . 1.4730(12) no
C5 C6 . 1.3832(13) no
C5 H5 . 0.93 no
C6 H6 . 0.93 no
N4 O41 . 1.2213(14) no
N4 O42 . 1.2283(14) no
C11 N11 . 1.2630(13) no
C11 H11 . 0.93 no
N11 C12 . 1.4566(12) no
C12 C12 3_666 1.515(2) no
C12 H12A . 0.97 no
C12 H12B . 0.97 no

loop_
_geom_hbond_atom_site_label_D
_geom_hbond_atom_site_label_H
_geom_hbond_atom_site_label_A
_geom_hbond_site_symmetry_A
_geom_hbond_distance_DH
_geom_hbond_distance_HA
_geom_hbond_distance_DA
_geom_hbond_angle_DHA
_geom_hbond_publ_flag
C6 H6 O41 2_464 0.93 2.40 3.2166(13) 146 y

loop_
_geom_torsion_atom_site_label_1
_geom_torsion_atom_site_label_2
_geom_torsion_atom_site_label_3
_geom_torsion_atom_site_label_4
_geom_torsion_site_symmetry_1
_geom_torsion
_geom_torsion_publ_flag
C6 C1 C2 C3 . 1.52(15) no
C11 C1 C2 C3 . -176.01(9) no
C1 C2 C3 C4 . -0.35(16) no
C2 C3 C4 C5 . -0.92(15) no
C2 C3 C4 N4 . 177.73(9) no
C3 C4 C5 C6 . 0.97(15) no
N4 C4 C5 C6 . -177.69(8) no
C4 C5 C6 C1 . 0.25(15) no
C2 C1 C6 C5 . -1.47(15) no
C11 C1 C6 C5 . 176.06(9) no
C12 C12 N11 C11 3_666 118.31(13) y
C12 N11 C11 C1 . -176.58(8) y
N11 C11 C1 C2 . 177.91(9) y
C3 C4 N4 O41 . -5.86(15) y
C5 C4 N4 O41 . 172.85(10) no
C3 C4 N4 O42 . 175.80(10) no
C5 C4 N4 O42 . -5.49(14) no
C6 C1 C11 N11 . 0.41(15) no
